data_4027329
loop_
_publ_author_name
'Junichi Ogikubo'
'Eileen Meehan'
'James T. Engle'
'Christopher J. Ziegler'
'Christian Br\"uckner'

_publ_section_title
;
 meso-Aryl-3-alkyl-2-oxachlorins
;
_journal_name_full 'Journal of Organic Chemistry'
_journal_page_first 6199
_journal_page_last 6207
_journal_paper_doi 10.1021/jo300964v
_journal_volume 77
_journal_year 2012
_chemical_formula_sum 'C47 H40 N4 O3'
_chemical_formula_weight 708.83
_chemical_name_systematic
; 
 ? 
;
_space_group_IT_number 2
_symmetry_cell_setting triclinic
_symmetry_space_group_name_Hall '-P 1'
_symmetry_space_group_name_H-M 'P -1'
_atom_sites_solution_hydrogens geom
_atom_sites_solution_primary direct
_atom_sites_solution_secondary difmap
_audit_creation_method SHELXL-97
_cell_angle_alpha 88.078(2)
_cell_angle_beta 86.288(2)
_cell_angle_gamma 88.819(2)
_cell_formula_units_Z 2
_cell_length_a 9.2644(17)
_cell_length_b 9.7808(18)
_cell_length_c 20.850(4)
_cell_measurement_reflns_used 4363
_cell_measurement_temperature 100(2)
_cell_measurement_theta_max 27.36
_cell_measurement_theta_min 2.27
_cell_volume 1883.9(6)
_computing_cell_refinement 'Bruker SAINT'
_computing_data_collection 'Bruker APEX2'
_computing_data_reduction 'Bruker SAINT'
_computing_molecular_graphics 'Bruker SHELXTL'
_computing_publication_material 'Bruker SHELXTL'
_computing_structure_refinement 'SHELXL-97 (Sheldrick, 2008)'
_computing_structure_solution 'SHELXS-97 (Sheldrick, 2008)'
_diffrn_ambient_temperature 100(2)
_diffrn_measured_fraction_theta_full 0.967
_diffrn_measured_fraction_theta_max 0.967
_diffrn_measurement_device_type 'Bruker APEX-II CCD'
_diffrn_measurement_method '\f and \w scans'
_diffrn_radiation_monochromator graphite
_diffrn_radiation_source 'fine-focus sealed tube'
_diffrn_radiation_type MoK\a
_diffrn_radiation_wavelength 0.71073
_diffrn_reflns_av_R_equivalents 0.0473
_diffrn_reflns_av_sigmaI/netI 0.0818
_diffrn_reflns_limit_h_max 12
_diffrn_reflns_limit_h_min -12
_diffrn_reflns_limit_k_max 12
_diffrn_reflns_limit_k_min -12
_diffrn_reflns_limit_l_max 27
_diffrn_reflns_limit_l_min -26
_diffrn_reflns_number 16351
_diffrn_reflns_theta_full 27.57
_diffrn_reflns_theta_max 27.57
_diffrn_reflns_theta_min 1.96
_exptl_absorpt_coefficient_mu 0.079
_exptl_absorpt_correction_T_max 0.9930
_exptl_absorpt_correction_T_min 0.9806
_exptl_absorpt_correction_type multi-scan
_exptl_absorpt_process_details 'SADABS; [Sheldrick, G. M. (2004)]'
_exptl_crystal_colour purple
_exptl_crystal_density_diffrn 1.250
_exptl_crystal_description plate
_exptl_crystal_F_000 748
_exptl_crystal_size_max 0.25
_exptl_crystal_size_mid 0.19
_exptl_crystal_size_min 0.09
_refine_diff_density_max 0.410
_refine_diff_density_min -0.424
_refine_diff_density_rms 0.058
_refine_ls_extinction_method none
_refine_ls_goodness_of_fit_ref 0.822
_refine_ls_hydrogen_treatment mixed
_refine_ls_matrix_type full
_refine_ls_number_parameters 530
_refine_ls_number_reflns 8427
_refine_ls_number_restraints 33
_refine_ls_restrained_S_all 0.821
_refine_ls_R_factor_all 0.1201
_refine_ls_R_factor_gt 0.0652
_refine_ls_shift/su_max 0.001
_refine_ls_shift/su_mean 0.000
_refine_ls_structure_factor_coef Fsqd
_refine_ls_weighting_details 'calc w=1/[\s^2^(Fo^2^)+(0.2000P)^2^+0.0000P] where P=(Fo^2^+2Fc^2^)/3'
_refine_ls_weighting_scheme calc
_refine_ls_wR_factor_gt 0.1939
_refine_ls_wR_factor_ref 0.2545
_reflns_number_gt 4806
_reflns_number_total 8427
_reflns_threshold_expression >2sigma(I)
_cod_data_source_file jo300964v_si_002.cif
_cod_data_source_block 9c
_cod_database_code 4027329

loop_
_symmetry_equiv_pos_as_xyz
'x, y, z'
'-x, -y, -z'

loop_
_atom_site_label
_atom_site_type_symbol
_atom_site_fract_x
_atom_site_fract_y
_atom_site_fract_z
_atom_site_U_iso_or_equiv
_atom_site_adp_type
_atom_site_occupancy
_atom_site_symmetry_multiplicity
_atom_site_calc_flag
_atom_site_refinement_flags
_atom_site_disorder_assembly
_atom_site_disorder_group
C1 C 0.1494(3) 1.5383(3) 0.12649(15) 0.0441(7) Uani 1 1 d . . .
H1 H 0.1141 1.6183 0.1073 0.053 Uiso 1 1 calc R . .
C2 C 0.1564(3) 1.4186(3) 0.09331(16) 0.0469(8) Uani 1 1 d . . .
H2 H 0.1272 1.4183 0.0515 0.056 Uiso 1 1 calc R . .
C3 C 0.2069(3) 1.2985(3) 0.12215(14) 0.0395(7) Uani 1 1 d . . .
H3 H 0.2102 1.2178 0.0997 0.047 Uiso 1 1 calc R . .
C4 C 0.2525(3) 1.2979(2) 0.18409(13) 0.0298(6) Uani 1 1 d . . .
C5 C 0.3011(2) 1.1668(2) 0.21551(12) 0.0271(5) Uani 1 1 d . . .
C6 C 0.2092(3) 1.1082(2) 0.26465(12) 0.0270(5) Uani 1 1 d . . .
C7 C 0.1060(3) 0.9559(2) 0.33660(12) 0.0269(5) Uani 1 1 d . . .
C8 C 0.0808(2) 0.8353(2) 0.37227(11) 0.0255(5) Uani 1 1 d . . .
C9 C 0.1779(2) 0.7210(2) 0.37318(11) 0.0253(5) Uani 1 1 d . . .
C10 C 0.3694(3) 0.5906(2) 0.35974(11) 0.0251(5) Uani 1 1 d . . .
C11 C 0.5077(3) 0.5400(2) 0.34038(11) 0.0248(5) Uani 1 1 d . A .
C12 C 0.5587(2) 0.4077(2) 0.37035(11) 0.0253(5) Uani 1 1 d . . .
C13 C 0.6279(3) 0.4077(3) 0.42744(13) 0.0355(6) Uani 1 1 d . . .
H13 H 0.6390 0.4897 0.4478 0.043 Uiso 1 1 calc R . .
C14 C 0.6805(3) 0.2869(3) 0.45438(14) 0.0375(6) Uani 1 1 d . . .
H14 H 0.7261 0.2881 0.4928 0.045 Uiso 1 1 calc R . .
C15 C 0.6657(3) 0.1646(2) 0.42451(12) 0.0310(6) Uani 1 1 d . . .
H15 H 0.7026 0.0837 0.4423 0.037 Uiso 1 1 calc R . .
C16 C -0.3114(3) 0.8088(2) 0.49212(13) 0.0336(6) Uani 1 1 d . . .
H16 H -0.3963 0.8027 0.5183 0.040 Uiso 1 1 calc R . .
C17 C -0.3159(3) 0.8015(2) 0.42606(13) 0.0330(6) Uani 1 1 d . . .
H17 H -0.4037 0.7896 0.4079 0.040 Uiso 1 1 calc R . .
C18 C -0.1888(3) 0.8118(2) 0.38679(12) 0.0297(6) Uani 1 1 d . . .
H18 H -0.1924 0.8086 0.3424 0.036 Uiso 1 1 calc R . .
C19 C -0.0562(3) 0.8270(2) 0.41358(12) 0.0268(5) Uani 1 1 d . . .
C20 C 0.1945(3) 1.5395(3) 0.18783(16) 0.0443(7) Uani 1 1 d . . .
H20 H 0.1912 1.6205 0.2100 0.053 Uiso 1 1 calc R . .
C21 C 0.2453(3) 1.4189(3) 0.21674(15) 0.0398(7) Uani 1 1 d . . .
H21 H 0.2746 1.4198 0.2585 0.048 Uiso 1 1 calc R . .
C22 C 0.4306(3) 1.1055(2) 0.19166(12) 0.0285(5) Uani 1 1 d . . .
C23 C 0.6319(4) 1.0990(4) 0.12343(17) 0.0280(8) Uani 0.80 1 d PU A 1
C24 C 0.7630(3) 1.1926(3) 0.12600(14) 0.0261(7) Uani 0.80 1 d P A 1
H24 H 0.8494 1.1423 0.1096 0.031 Uiso 0.80 1 calc PR A 1
C25 C 0.7866(4) 1.2342(3) 0.19331(15) 0.0338(7) Uani 0.80 1 d P A 1
H25A H 0.7033 1.2845 0.2101 0.051 Uiso 0.80 1 calc PR A 1
H25B H 0.8703 1.2907 0.1927 0.051 Uiso 0.80 1 calc PR A 1
H25C H 0.8014 1.1540 0.2200 0.051 Uiso 0.80 1 calc PR A 1
C26 C 0.7397(4) 1.3193(3) 0.08015(15) 0.0476(8) Uani 0.80 1 d P A 1
H26A H 0.6593 1.3735 0.0970 0.071 Uiso 0.80 1 calc PR A 1
H26B H 0.7201 1.2889 0.0383 0.071 Uiso 0.80 1 calc PR A 1
H26C H 0.8253 1.3733 0.0769 0.071 Uiso 0.80 1 calc PR A 1
C27 C 0.6205(3) 0.9768(2) 0.17479(12) 0.0278(5) Uani 1 1 d . . .
C28 C 0.7214(3) 0.8695(2) 0.17965(11) 0.0269(5) Uani 1 1 d . A .
C29 C 0.7028(3) 0.7536(2) 0.22154(11) 0.0257(5) Uani 1 1 d . . .
C30 C 0.6057(3) 0.6031(2) 0.29593(11) 0.0257(5) Uani 1 1 d . . .
C31 C 0.5419(3) 0.2840(2) 0.34123(13) 0.0338(6) Uani 1 1 d . . .
H31 H 0.4941 0.2816 0.3034 0.041 Uiso 1 1 calc R . .
C32 C 0.5965(3) 0.1631(3) 0.36858(13) 0.0354(6) Uani 1 1 d . . .
H32 H 0.5858 0.0807 0.3486 0.043 Uiso 1 1 calc R . .
C33 C 0.1459(3) 0.5942(2) 0.40838(12) 0.0299(6) Uani 1 1 d . . .
H33 H 0.0600 0.5721 0.4316 0.036 Uiso 1 1 calc R . .
C34 C 0.2661(3) 0.5142(2) 0.40083(12) 0.0284(5) Uani 1 1 d . . .
H34 H 0.2797 0.4268 0.4186 0.034 Uiso 1 1 calc R . .
C35 C 0.7451(3) 0.5530(3) 0.27430(12) 0.0312(6) Uani 1 1 d . A .
H35 H 0.7892 0.4723 0.2885 0.037 Uiso 1 1 calc R . .
C36 C 0.8032(3) 0.6442(2) 0.22899(12) 0.0317(6) Uani 1 1 d . A .
H36 H 0.8932 0.6356 0.2069 0.038 Uiso 1 1 calc R . .
C37 C 0.8625(3) 0.8744(2) 0.13992(12) 0.0267(5) Uani 1 1 d . . .
C38 C 0.8704(3) 0.8442(3) 0.07480(12) 0.0318(6) Uani 1 1 d . A .
H38 H 0.7876 0.8189 0.0556 0.038 Uiso 1 1 calc R . .
C39 C 1.0016(3) 0.8516(3) 0.03854(13) 0.0374(7) Uani 1 1 d . . .
H39 H 1.0058 0.8325 -0.0049 0.045 Uiso 1 1 calc R A .
C40 C 1.1251(3) 0.8873(3) 0.06669(14) 0.0379(7) Uani 1 1 d . A .
H40 H 1.2121 0.8937 0.0420 0.046 Uiso 1 1 calc R . .
C41 C 1.1201(3) 0.9134(3) 0.13149(14) 0.0373(6) Uani 1 1 d . . .
H41 H 1.2040 0.9356 0.1507 0.045 Uiso 1 1 calc R A .
C42 C 0.9893(3) 0.9064(3) 0.16784(13) 0.0322(6) Uani 1 1 d . A .
H42 H 0.9865 0.9234 0.2115 0.039 Uiso 1 1 calc R . .
C43 C 0.0758(3) 1.1667(3) 0.29114(12) 0.0320(6) Uani 1 1 d . . .
H43 H 0.0382 1.2529 0.2807 0.038 Uiso 1 1 calc R . .
C44 C 0.0143(3) 1.0748(2) 0.33397(12) 0.0306(6) Uani 1 1 d . . .
H44 H -0.0732 1.0871 0.3577 0.037 Uiso 1 1 calc R . .
C45 C -0.0539(3) 0.8338(3) 0.48032(13) 0.0353(6) Uani 1 1 d . . .
H45 H 0.0336 0.8442 0.4989 0.042 Uiso 1 1 calc R . .
C46 C -0.1810(3) 0.8253(3) 0.51903(13) 0.0377(7) Uani 1 1 d . . .
H46 H -0.1783 0.8308 0.5634 0.045 Uiso 1 1 calc R . .
C50 C 0.5068(5) 0.6809(4) 0.0644(2) 0.1007(16) Uani 1 1 d . . .
H50A H 0.5670 0.6698 0.1000 0.151 Uiso 1 1 calc R . .
H50B H 0.5398 0.6195 0.0313 0.151 Uiso 1 1 calc R . .
H50C H 0.4086 0.6609 0.0784 0.151 Uiso 1 1 calc R . .
H3N H 0.500(3) 0.780(3) 0.2677(12) 0.034(7) Uiso 1 1 d . . .
N1 N 0.2241(2) 0.9826(2) 0.29452(10) 0.0276(5) Uani 1 1 d . . .
H1N H 0.2970 0.9278 0.2880 0.033 Uiso 1 1 calc R . .
N2 N 0.3125(2) 0.71632(19) 0.34228(9) 0.0246(4) Uani 1 1 d . . .
N3 N 0.5848(2) 0.7259(2) 0.26258(9) 0.0259(4) Uani 1 1 d . A .
N4 N 0.4928(2) 0.98727(19) 0.21031(9) 0.0254(4) Uani 1 1 d . A .
O1 O 0.6215(2) 1.0576(2) 0.06188(10) 0.0290(5) Uani 0.80 1 d P A 1
H1A H 0.5516 1.0078 0.0606 0.044 Uiso 0.80 1 calc PR A 1
O2 O 0.5056(3) 1.1799(2) 0.14557(12) 0.0300(6) Uani 0.80 1 d PU A 1
O3 O 0.5142(3) 0.8162(2) 0.03996(13) 0.0694(7) Uani 1 1 d . . .
H3A H 0.4681 0.8241 0.0077 0.104 Uiso 1 1 calc R . .
C51 C 0.5274(19) 1.1545(15) 0.1295(7) 0.0300(6) Uani 0.20 1 d PDU A 2
O4 O 0.481(2) 1.1248(18) 0.0675(7) 0.098(5) Uani 0.20 1 d PD A 2
H4 H 0.4948 1.1912 0.0430 0.147 Uiso 0.20 1 calc PR A 2
C53 C 0.632(4) 1.334(3) 0.1866(12) 0.145(10) Uani 0.20 1 d PDU A 2
H53A H 0.5487 1.3368 0.2164 0.217 Uiso 0.20 1 calc PR A 2
H53B H 0.6776 1.4212 0.1841 0.217 Uiso 0.20 1 calc PR A 2
H53C H 0.6994 1.2652 0.2012 0.217 Uiso 0.20 1 calc PR A 2
O5 O 0.6577(13) 1.0800(13) 0.1385(6) 0.0280(8) Uani 0.20 1 d PU A 2
C52 C 0.586(3) 1.2986(17) 0.1207(11) 0.105(9) Uani 0.20 1 d PD A 2
H52 H 0.5127 1.3634 0.1059 0.126 Uiso 0.20 1 calc PR A 2
C54 C 0.7397(4) 1.3193(3) 0.08015(15) 0.0476(8) Uani 0.20 1 d P A 2
H54A H 0.7728 1.4103 0.0854 0.071 Uiso 0.20 1 calc P B 2
H54B H 0.7277 1.3055 0.0354 0.071 Uiso 0.20 1 calc P C 2
H54C H 0.8095 1.2542 0.0955 0.071 Uiso 0.20 1 calc P D 2

loop_
_atom_site_aniso_label
_atom_site_aniso_U_11
_atom_site_aniso_U_22
_atom_site_aniso_U_33
_atom_site_aniso_U_23
_atom_site_aniso_U_13
_atom_site_aniso_U_12
C1 0.0364(15) 0.0306(14) 0.063(2) 0.0226(13) 0.0034(14) 0.0067(11)
C2 0.0504(18) 0.0369(16) 0.0522(19) 0.0143(14) -0.0053(14) 0.0066(13)
C3 0.0432(16) 0.0270(13) 0.0477(17) 0.0063(12) -0.0024(13) -0.0003(11)
C4 0.0265(12) 0.0211(11) 0.0403(15) 0.0076(10) 0.0032(10) 0.0021(9)
C5 0.0240(12) 0.0226(11) 0.0346(13) 0.0040(10) -0.0035(10) -0.0004(9)
C6 0.0271(12) 0.0224(11) 0.0312(13) 0.0036(10) -0.0021(10) 0.0021(9)
C7 0.0250(12) 0.0267(12) 0.0283(13) 0.0013(10) 0.0021(10) 0.0044(9)
C8 0.0232(11) 0.0239(11) 0.0289(12) 0.0019(9) -0.0001(9) 0.0042(9)
C9 0.0256(12) 0.0229(11) 0.0269(12) 0.0002(9) 0.0021(10) 0.0016(9)
C10 0.0291(12) 0.0201(11) 0.0250(12) 0.0047(9) 0.0021(10) -0.0001(9)
C11 0.0301(12) 0.0193(11) 0.0244(12) 0.0003(9) 0.0015(10) -0.0007(9)
C12 0.0260(12) 0.0201(11) 0.0285(13) 0.0035(9) 0.0050(10) 0.0036(9)
C13 0.0456(15) 0.0222(12) 0.0395(15) -0.0012(11) -0.0101(12) 0.0035(11)
C14 0.0433(15) 0.0309(13) 0.0383(15) 0.0040(11) -0.0081(12) 0.0083(11)
C15 0.0312(13) 0.0226(12) 0.0376(14) 0.0061(10) 0.0049(11) 0.0081(10)
C16 0.0334(14) 0.0231(12) 0.0417(15) 0.0048(11) 0.0134(11) 0.0056(10)
C17 0.0289(13) 0.0228(12) 0.0467(16) -0.0019(11) 0.0017(11) 0.0008(10)
C18 0.0303(13) 0.0267(12) 0.0313(13) -0.0010(10) 0.0031(10) 0.0001(10)
C19 0.0279(12) 0.0230(11) 0.0286(13) 0.0014(10) 0.0038(10) 0.0046(9)
C20 0.0418(16) 0.0239(13) 0.067(2) 0.0037(13) -0.0025(15) 0.0055(11)
C21 0.0407(15) 0.0294(14) 0.0495(17) 0.0015(12) -0.0072(13) 0.0028(11)
C22 0.0287(12) 0.0238(12) 0.0323(13) 0.0076(10) -0.0009(10) -0.0035(9)
C23 0.0270(17) 0.0313(16) 0.0247(19) 0.0126(13) -0.0018(13) 0.0029(12)
C24 0.0239(15) 0.0221(14) 0.0314(16) 0.0032(12) 0.0033(12) -0.0006(11)
C25 0.0336(17) 0.0351(17) 0.0325(17) 0.0007(14) -0.0001(14) -0.0018(14)
C26 0.0568(19) 0.0303(15) 0.0526(19) 0.0082(13) 0.0153(15) -0.0035(13)
C27 0.0263(12) 0.0261(12) 0.0303(13) 0.0027(10) 0.0014(10) -0.0005(9)
C28 0.0296(12) 0.0260(12) 0.0243(12) 0.0011(10) 0.0037(10) 0.0002(10)
C29 0.0260(12) 0.0218(11) 0.0284(12) 0.0008(9) 0.0038(10) 0.0020(9)
C30 0.0307(12) 0.0199(11) 0.0262(12) 0.0001(9) 0.0006(10) 0.0016(9)
C31 0.0427(15) 0.0247(12) 0.0335(14) 0.0008(10) -0.0016(12) 0.0044(11)
C32 0.0425(15) 0.0197(12) 0.0432(16) -0.0016(11) 0.0026(12) 0.0054(11)
C33 0.0320(13) 0.0239(12) 0.0322(13) 0.0056(10) 0.0072(11) -0.0007(10)
C34 0.0321(13) 0.0224(12) 0.0294(13) 0.0060(10) 0.0038(10) 0.0017(10)
C35 0.0323(13) 0.0246(12) 0.0355(14) 0.0036(10) 0.0039(11) 0.0048(10)
C36 0.0295(13) 0.0271(12) 0.0368(14) 0.0026(10) 0.0068(11) 0.0052(10)
C37 0.0316(13) 0.0189(11) 0.0282(13) 0.0031(9) 0.0065(10) 0.0034(9)
C38 0.0348(14) 0.0284(13) 0.0313(14) 0.0052(10) -0.0009(11) 0.0076(10)
C39 0.0476(16) 0.0332(14) 0.0284(14) 0.0082(11) 0.0116(12) 0.0122(12)
C40 0.0380(15) 0.0234(12) 0.0488(17) 0.0094(11) 0.0188(13) 0.0026(11)
C41 0.0337(14) 0.0272(13) 0.0498(17) -0.0032(12) 0.0089(12) -0.0011(11)
C42 0.0340(14) 0.0266(12) 0.0352(14) -0.0041(10) 0.0054(11) -0.0009(10)
C43 0.0305(13) 0.0270(12) 0.0373(14) 0.0049(11) 0.0005(11) 0.0093(10)
C44 0.0294(13) 0.0274(12) 0.0339(14) 0.0019(10) 0.0038(11) 0.0059(10)
C45 0.0342(14) 0.0374(14) 0.0335(14) 0.0049(11) -0.0011(11) 0.0047(11)
C46 0.0450(16) 0.0348(14) 0.0311(14) 0.0048(11) 0.0089(12) 0.0062(12)
C50 0.108(3) 0.071(3) 0.127(4) 0.041(3) -0.046(3) -0.044(3)
N1 0.0238(10) 0.0223(10) 0.0354(12) 0.0059(8) 0.0023(9) 0.0049(8)
N2 0.0249(10) 0.0203(9) 0.0279(11) 0.0026(8) 0.0018(8) 0.0031(8)
N3 0.0271(11) 0.0221(10) 0.0271(11) 0.0035(8) 0.0043(8) 0.0051(8)
N4 0.0258(10) 0.0214(9) 0.0284(11) 0.0038(8) -0.0002(8) 0.0030(8)
O1 0.0344(12) 0.0267(11) 0.0258(11) 0.0033(9) -0.0018(9) -0.0017(9)
O2 0.0267(12) 0.0243(12) 0.0369(14) 0.0055(9) 0.0088(10) 0.0053(9)
O3 0.0792(17) 0.0508(14) 0.0816(18) 0.0102(13) -0.0361(14) -0.0085(12)
C51 0.0267(12) 0.0243(12) 0.0369(14) 0.0055(9) 0.0088(10) 0.0053(9)
O4 0.117(13) 0.097(12) 0.080(10) 0.009(9) -0.010(10) -0.021(10)
C53 0.150(13) 0.147(13) 0.138(13) -0.012(9) -0.009(9) -0.004(9)
O5 0.0270(17) 0.0313(16) 0.0247(19) 0.0126(13) -0.0018(13) 0.0029(12)
C52 0.13(2) 0.055(12) 0.115(19) 0.000(12) 0.067(16) 0.024(13)
C54 0.0568(19) 0.0303(15) 0.0526(19) 0.0082(13) 0.0153(15) -0.0035(13)

loop_
_atom_type_symbol
_atom_type_description
_atom_type_scat_dispersion_real
_atom_type_scat_dispersion_imag
_atom_type_scat_source
C C 0.0033 0.0016 'International Tables Vol C Tables 4.2.6.8 and 6.1.1.4'
H H 0.0000 0.0000 'International Tables Vol C Tables 4.2.6.8 and 6.1.1.4'
N N 0.0061 0.0033 'International Tables Vol C Tables 4.2.6.8 and 6.1.1.4'
O O 0.0106 0.0060 'International Tables Vol C Tables 4.2.6.8 and 6.1.1.4'

loop_
_geom_angle_atom_site_label_1
_geom_angle_atom_site_label_2
_geom_angle_atom_site_label_3
_geom_angle
C20 C1 C2 120.0(3)
C20 C1 H1 120.0
C2 C1 H1 120.0
C1 C2 C3 120.2(3)
C1 C2 H2 119.9
C3 C2 H2 119.9
C4 C3 C2 120.5(3)
C4 C3 H3 119.8
C2 C3 H3 119.8
C21 C4 C3 118.7(2)
C21 C4 C5 121.4(2)
C3 C4 C5 119.9(2)
C22 C5 C6 123.9(2)
C22 C5 C4 118.2(2)
C6 C5 C4 117.7(2)
N1 C6 C5 127.4(2)
N1 C6 C43 106.3(2)
C5 C6 C43 126.2(2)
N1 C7 C8 126.4(2)
N1 C7 C44 106.1(2)
C8 C7 C44 127.5(2)
C7 C8 C9 124.6(2)
C7 C8 C19 117.5(2)
C9 C8 C19 117.9(2)
N2 C9 C8 125.2(2)
N2 C9 C33 111.4(2)
C8 C9 C33 123.5(2)
N2 C10 C11 125.7(2)
N2 C10 C34 110.8(2)
C11 C10 C34 123.5(2)
C30 C11 C10 125.9(2)
C30 C11 C12 115.7(2)
C10 C11 C12 118.4(2)
C31 C12 C13 118.7(2)
C31 C12 C11 121.3(2)
C13 C12 C11 120.0(2)
C14 C13 C12 120.6(2)
C14 C13 H13 119.7
C12 C13 H13 119.7
C15 C14 C13 120.4(3)
C15 C14 H14 119.8
C13 C14 H14 119.8
C32 C15 C14 119.5(2)
C32 C15 H15 120.2
C14 C15 H15 120.2
C46 C16 C17 120.0(2)
C46 C16 H16 120.0
C17 C16 H16 120.0
C16 C17 C18 120.0(2)
C16 C17 H17 120.0
C18 C17 H17 120.0
C17 C18 C19 120.5(2)
C17 C18 H18 119.8
C19 C18 H18 119.8
C18 C19 C45 118.7(2)
C18 C19 C8 121.0(2)
C45 C19 C8 120.3(2)
C1 C20 C21 119.7(3)
C1 C20 H20 120.1
C21 C20 H20 120.1
C4 C21 C20 120.9(3)
C4 C21 H21 119.6
C20 C21 H21 119.6
N4 C22 O2 116.1(2)
N4 C22 C5 129.0(2)
O2 C22 C5 114.9(2)
N4 C22 C51 104.3(6)
O2 C22 C51 15.2(5)
C5 C22 C51 126.4(6)
O1 C23 O2 111.7(2)
O1 C23 C24 109.7(3)
O2 C23 C24 106.2(3)
O1 C23 C27 112.8(3)
O2 C23 C27 99.4(3)
C24 C23 C27 116.4(2)
C25 C24 C23 112.4(3)
C25 C24 C26 111.8(2)
C23 C24 C26 108.1(2)
C25 C24 H24 108.2
C23 C24 H24 108.2
C26 C24 H24 108.2
O5 C27 N4 117.1(6)
O5 C27 C28 117.1(6)
N4 C27 C28 125.4(2)
O5 C27 C23 13.1(6)
N4 C27 C23 109.4(2)
C28 C27 C23 125.1(2)
C27 C28 C29 124.4(2)
C27 C28 C37 120.0(2)
C29 C28 C37 115.6(2)
N3 C29 C28 126.7(2)
N3 C29 C36 107.0(2)
C28 C29 C36 126.3(2)
N3 C30 C11 126.6(2)
N3 C30 C35 106.2(2)
C11 C30 C35 127.2(2)
C12 C31 C32 120.1(2)
C12 C31 H31 119.9
C32 C31 H31 119.9
C15 C32 C31 120.7(2)
C15 C32 H32 119.7
C31 C32 H32 119.7
C34 C33 C9 106.2(2)
C34 C33 H33 126.9
C9 C33 H33 126.9
C33 C34 C10 106.8(2)
C33 C34 H34 126.6
C10 C34 H34 126.6
C36 C35 C30 108.2(2)
C36 C35 H35 125.9
C30 C35 H35 125.9
C35 C36 C29 108.3(2)
C35 C36 H36 125.8
C29 C36 H36 125.8
C42 C37 C38 118.4(2)
C42 C37 C28 120.4(2)
C38 C37 C28 121.2(2)
C39 C38 C37 120.3(2)
C39 C38 H38 119.8
C37 C38 H38 119.8
C40 C39 C38 120.3(3)
C40 C39 H39 119.9
C38 C39 H39 119.9
C39 C40 C41 120.1(2)
C39 C40 H40 119.9
C41 C40 H40 119.9
C40 C41 C42 119.7(3)
C40 C41 H41 120.1
C42 C41 H41 120.1
C41 C42 C37 121.0(2)
C41 C42 H42 119.5
C37 C42 H42 119.5
C44 C43 C6 108.3(2)
C44 C43 H43 125.9
C6 C43 H43 125.9
C43 C44 C7 108.6(2)
C43 C44 H44 125.7
C7 C44 H44 125.7
C46 C45 C19 120.5(3)
C46 C45 H45 119.7
C19 C45 H45 119.7
C16 C46 C45 120.4(3)
C16 C46 H46 119.8
C45 C46 H46 119.8
O3 C50 H50A 109.5
O3 C50 H50B 109.5
H50A C50 H50B 109.5
O3 C50 H50C 109.5
H50A C50 H50C 109.5
H50B C50 H50C 109.5
C6 N1 C7 110.65(19)
C6 N1 H1N 124.7
C7 N1 H1N 124.7
C9 N2 C10 104.79(18)
C29 N3 C30 110.21(19)
C29 N3 H3N 126.4(16)
C30 N3 H3N 123.4(16)
C22 N4 C27 106.36(19)
C23 O1 H1A 109.5
C22 O2 C23 108.0(2)
C50 O3 H3A 109.5
O5 C51 O4 108.1(13)
O5 C51 C52 99.8(15)
O4 C51 C52 104.0(15)
O5 C51 C22 101.1(11)
O4 C51 C22 118.6(13)
C52 C51 C22 122.8(12)
C51 O4 H4 109.5
C52 C53 H53A 109.5
C52 C53 H53B 109.5
H53A C53 H53B 109.5
C52 C53 H53C 109.5
H53A C53 H53C 109.5
H53B C53 H53C 109.5
C27 O5 C51 105.1(11)
C53 C52 C51 104.7(19)
C53 C52 H52 111.3
C51 C52 H52 111.3

loop_
_geom_bond_atom_site_label_1
_geom_bond_atom_site_label_2
_geom_bond_distance
C1 C20 1.371(4)
C1 C2 1.378(4)
C1 H1 0.9300
C2 C3 1.388(4)
C2 H2 0.9300
C3 C4 1.384(4)
C3 H3 0.9300
C4 C21 1.383(4)
C4 C5 1.495(3)
C5 C22 1.400(3)
C5 C6 1.404(3)
C6 N1 1.367(3)
C6 C43 1.436(3)
C7 N1 1.381(3)
C7 C8 1.389(3)
C7 C44 1.428(3)
C8 C9 1.421(3)
C8 C19 1.489(3)
C9 N2 1.367(3)
C9 C33 1.446(3)
C10 N2 1.375(3)
C10 C11 1.403(3)
C10 C34 1.445(3)
C11 C30 1.393(3)
C11 C12 1.499(3)
C12 C31 1.388(3)
C12 C13 1.388(3)
C13 C14 1.385(4)
C13 H13 0.9300
C14 C15 1.380(4)
C14 H14 0.9300
C15 C32 1.367(4)
C15 H15 0.9300
C16 C46 1.379(4)
C16 C17 1.385(4)
C16 H16 0.9300
C17 C18 1.394(3)
C17 H17 0.9300
C18 C19 1.395(3)
C18 H18 0.9300
C19 C45 1.397(4)
C20 C21 1.394(4)
C20 H20 0.9300
C21 H21 0.9300
C22 N4 1.338(3)
C22 O2 1.351(3)
C22 C51 1.593(16)
C23 O1 1.368(4)
C23 O2 1.457(4)
C23 C24 1.541(5)
C23 C27 1.578(4)
C24 C25 1.505(4)
C24 C26 1.559(4)
C24 H24 0.9800
C25 H25A 0.9600
C25 H25B 0.9600
C25 H25C 0.9600
C26 H26A 0.9600
C26 H26B 0.9600
C26 H26C 0.9600
C27 O5 1.281(12)
C27 N4 1.359(3)
C27 C28 1.396(3)
C28 C29 1.414(3)
C28 C37 1.502(3)
C29 N3 1.370(3)
C29 C36 1.415(3)
C30 N3 1.384(3)
C30 C35 1.423(3)
C31 C32 1.395(3)
C31 H31 0.9300
C32 H32 0.9300
C33 C34 1.352(3)
C33 H33 0.9300
C34 H34 0.9300
C35 C36 1.369(3)
C35 H35 0.9300
C36 H36 0.9300
C37 C42 1.390(4)
C37 C38 1.396(3)
C38 C39 1.391(4)
C38 H38 0.9300
C39 C40 1.376(4)
C39 H39 0.9300
C40 C41 1.381(4)
C40 H40 0.9300
C41 C42 1.389(4)
C41 H41 0.9300
C42 H42 0.9300
C43 C44 1.353(4)
C43 H43 0.9300
C44 H44 0.9300
C45 C46 1.386(4)
C45 H45 0.9300
C46 H46 0.9300
C50 O3 1.403(5)
C50 H50A 0.9600
C50 H50B 0.9600
C50 H50C 0.9600
N1 H1N 0.8600
N3 H3N 0.94(3)
O1 H1A 0.8200
O3 H3A 0.8200
C51 O5 1.42(2)
C51 O4 1.429(15)
C51 C52 1.523(17)
O4 H4 0.8200
C53 C52 1.516(18)
C53 H53A 0.9600
C53 H53B 0.9600
C53 H53C 0.9600
C52 H52 0.9800
